data_4085507
loop_
_publ_author_name
'Hern\'an-G\'omez, Alberto'
'Herd, Emma'
'Uzelac, Marina'
'Cadenbach, Thomas'
'Kennedy, Alan R.'
'Borilovic, Ivana'
'Arom\?\'i, Guillem'
'Hevia, Eva'

_publ_section_title
;
 Zincate-Mediated Arylation Reactions of Acridine: Pre- and Postarylation
 Structural Insights
;
_journal_issue 11
_journal_name_full Organometallics
_journal_page_first 2614
_journal_paper_doi 10.1021/om501251q
_journal_volume 34
_journal_year 2015
_chemical_formula_moiety C30.46H37LiN1.54O2.46
_chemical_formula_sum 'C30.46 H37 Li N1.54 O2.46'
_chemical_formula_weight 471.00
_chemical_name_systematic
; 
 ? 
;
_space_group_IT_number 14
_symmetry_cell_setting monoclinic
_symmetry_space_group_name_Hall '-P 2ybc'
_symmetry_space_group_name_H-M 'P 1 21/c 1'
_atom_sites_solution_hydrogens geom
_atom_sites_solution_primary direct
_atom_sites_solution_secondary difmap
_audit_creation_method SHELXL-97
_cell_angle_alpha 90.00
_cell_angle_beta 121.455(11)
_cell_angle_gamma 90.00
_cell_formula_units_Z 4
_cell_length_a 11.2576(14)
_cell_length_b 13.2749(15)
_cell_length_c 20.827(4)
_cell_measurement_reflns_used 1928
_cell_measurement_temperature 123(2)
_cell_measurement_theta_max 73.4063
_cell_measurement_theta_min 4.1549
_cell_volume 2655.1(7)
_computing_cell_refinement
;
CrysAlisPro, Oxford Diffraction Ltd.,
Version 1.171.34.40 (release 27-08-2010 CrysAlis171 .NET)
(compiled Aug 27 2010,11:50:40)
;
_computing_data_collection
;
CrysAlisPro, Oxford Diffraction Ltd.,
Version 1.171.34.40 (release 27-08-2010 CrysAlis171 .NET)
(compiled Aug 27 2010,11:50:40)
;
_computing_data_reduction
;
CrysAlisPro, Oxford Diffraction Ltd.,
Version 1.171.34.40 (release 27-08-2010 CrysAlis171 .NET)
(compiled Aug 27 2010,11:50:40)
;
_computing_structure_refinement 'SHELXL-97 (Sheldrick, 1997)'
_computing_structure_solution 'SHELXS-97 (Sheldrick, 1990)'
_diffrn_ambient_temperature 123(2)
_diffrn_measured_fraction_theta_full 0.991
_diffrn_measured_fraction_theta_max 0.991
_diffrn_measurement_device_type 'Oxford Diffraction Gemini S'
_diffrn_measurement_method 'omega scans'
_diffrn_radiation_monochromator graphite
_diffrn_radiation_source 'fine-focus sealed tube'
_diffrn_radiation_type CuK\a
_diffrn_radiation_wavelength 1.54180
_diffrn_reflns_av_R_equivalents 0.0333
_diffrn_reflns_av_sigmaI/netI 0.0374
_diffrn_reflns_limit_h_max 13
_diffrn_reflns_limit_h_min -13
_diffrn_reflns_limit_k_max 11
_diffrn_reflns_limit_k_min -16
_diffrn_reflns_limit_l_max 25
_diffrn_reflns_limit_l_min -25
_diffrn_reflns_number 10151
_diffrn_reflns_theta_full 70.00
_diffrn_reflns_theta_max 70.00
_diffrn_reflns_theta_min 4.16
_exptl_absorpt_coefficient_mu 0.570
_exptl_absorpt_correction_T_max 1.00000
_exptl_absorpt_correction_T_min 0.78131
_exptl_absorpt_correction_type multi-scan
_exptl_absorpt_process_details
;
CrysAlisPro, Oxford Diffraction Ltd.,
Version 1.171.34.40 (release 27-08-2010 CrysAlis171 .NET)
(compiled Aug 27 2010,11:50:40)
Empirical absorption correction using spherical harmonics,
 implemented in SCALE3 ABSPACK scaling algorithm.
;
_exptl_crystal_colour yellow
_exptl_crystal_density_diffrn 1.178
_exptl_crystal_density_method 'not measured'
_exptl_crystal_description needles
_exptl_crystal_F_000 1013
_exptl_crystal_size_max 0.35
_exptl_crystal_size_mid 0.20
_exptl_crystal_size_min 0.10
_refine_diff_density_max 0.365
_refine_diff_density_min -0.262
_refine_diff_density_rms 0.047
_refine_ls_extinction_method none
_refine_ls_goodness_of_fit_ref 1.024
_refine_ls_hydrogen_treatment mixed
_refine_ls_matrix_type full
_refine_ls_number_parameters 378
_refine_ls_number_reflns 4981
_refine_ls_number_restraints 227
_refine_ls_restrained_S_all 1.032
_refine_ls_R_factor_all 0.1054
_refine_ls_R_factor_gt 0.0749
_refine_ls_shift/su_max 0.000
_refine_ls_shift/su_mean 0.000
_refine_ls_structure_factor_coef Fsqd
_refine_ls_weighting_details 'calc w=1/[\s^2^(Fo^2^)+(0.1397P)^2^+0.6145P] where P=(Fo^2^+2Fc^2^)/3'
_refine_ls_weighting_scheme calc
_refine_ls_wR_factor_gt 0.2147
_refine_ls_wR_factor_ref 0.2531
_reflns_number_gt 3223
_reflns_number_total 4981
_reflns_threshold_expression I>2sigma(I)
_cod_data_source_file om501251q_si_002.cif
_cod_data_source_block phliacri
_cod_depositor_comments
;
The following automatic conversions were performed:

'_symmetry_cell_setting' value 'Monoclinic' changed to 'monoclinic'
according to
/usr/data/users/saulius/crontab/automatic-downloads/rss-feeds/ACS/lib/dictionaries/cif_core.dic
dictionary named 'cif_core.dic' version 2.4.2 from 2011-04-26.

Automatic conversion script
Id: cif_fix_values 3008 2015-01-20 13:52:24Z robertas 

 Adding full bibliography for 4085506--4085509.cif.
;
_cod_original_sg_symbol_H-M P21/c
_cod_database_code 4085507

loop_
_symmetry_equiv_pos_as_xyz
'x, y, z'
'-x, y+1/2, -z+1/2'
'-x, -y, -z'
'x, -y-1/2, z-1/2'

loop_
_atom_site_label
_atom_site_type_symbol
_atom_site_fract_x
_atom_site_fract_y
_atom_site_fract_z
_atom_site_U_iso_or_equiv
_atom_site_adp_type
_atom_site_occupancy
_atom_site_symmetry_multiplicity
_atom_site_calc_flag
_atom_site_refinement_flags
_atom_site_disorder_assembly
_atom_site_disorder_group
Li1 Li 0.6363(5) -0.3832(4) -0.2155(3) 0.0624(12) Uani 1 1 d . . .
O2A O 0.7546(3) -0.26412(16) -0.19351(14) 0.0743(6) Uani 1 1 d DU A .
O1A O 0.7380(5) -0.4433(2) -0.1132(2) 0.0725(9) Uani 0.730(3) 1 d PDU A 1
O3A O 0.6909(4) -0.4789(3) -0.2628(2) 0.0670(10) Uani 0.730(3) 1 d PDU A 1
N1 N 0.4293(2) -0.34051(17) -0.26890(14) 0.0560(6) Uani 1 1 d . A 2
C1 C 0.3561(3) -0.3289(2) -0.34553(17) 0.0539(6) Uani 1 1 d . A 2
C2 C 0.4301(3) -0.3187(2) -0.38319(18) 0.0614(7) Uani 1 1 d . A 2
H2 H 0.5290 -0.3200 -0.3545 0.074 Uiso 1 1 calc R A 2
C3 C 0.3635(3) -0.3072(2) -0.45961(18) 0.0654(8) Uani 1 1 d . A 2
H3 H 0.4165 -0.3016 -0.4830 0.078 Uiso 1 1 calc R A 2
C4 C 0.2189(3) -0.3038(2) -0.50331(18) 0.0641(8) Uani 1 1 d . A 2
H4 H 0.1730 -0.2958 -0.5563 0.077 Uiso 1 1 calc R A 2
C5 C 0.1426(3) -0.3123(2) -0.46885(17) 0.0580(7) Uani 1 1 d . A 2
H5 H 0.0439 -0.3088 -0.4990 0.070 Uiso 1 1 calc R A 2
C6 C 0.2063(3) -0.32593(19) -0.39022(16) 0.0531(6) Uani 1 1 d . A 2
C7 C 0.1301(3) -0.3347(2) -0.35341(16) 0.0538(6) Uani 1 1 d . A 2
C8 C 0.2054(3) -0.34226(19) -0.27338(16) 0.0520(6) Uani 1 1 d . A 2
C9 C 0.1413(3) -0.3527(2) -0.23074(17) 0.0572(7) Uani 1 1 d . A 2
H9 H 0.0425 -0.3539 -0.2564 0.069 Uiso 1 1 calc R A 2
C10 C 0.2163(3) -0.3612(2) -0.15369(18) 0.0627(8) Uani 1 1 d . A 2
H10 H 0.1696 -0.3686 -0.1269 0.075 Uiso 1 1 calc R A 2
C11 C 0.3618(3) -0.3589(3) -0.11484(19) 0.0676(8) Uani 1 1 d . A 2
H11 H 0.4144 -0.3636 -0.0615 0.081 Uiso 1 1 calc R A 2
C12 C 0.4289(3) -0.3498(2) -0.15452(18) 0.0626(7) Uani 1 1 d . A 2
H12 H 0.5277 -0.3477 -0.1274 0.075 Uiso 1 1 calc R A 2
C13 C 0.3557(3) -0.3436(2) -0.23348(16) 0.0538(6) Uani 1 1 d . A 2
C14 C -0.0248(3) -0.3396(2) -0.39777(16) 0.0563(7) Uani 1 1 d . A 2
C15 C -0.0938(3) -0.4186(2) -0.44822(17) 0.0601(7) Uani 1 1 d . A 2
H15 H -0.0407 -0.4696 -0.4538 0.072 Uiso 1 1 calc R A 2
C16 C -0.2369(3) -0.4241(3) -0.48993(19) 0.0670(8) Uani 1 1 d . A 2
H16 H -0.2812 -0.4786 -0.5238 0.080 Uiso 1 1 calc R A 2
C17 C -0.3159(3) -0.3515(3) -0.48300(19) 0.0747(9) Uani 1 1 d . A 2
H17 H -0.4147 -0.3548 -0.5124 0.090 Uiso 1 1 calc R A 2
C18 C -0.2508(4) -0.2740(3) -0.4331(2) 0.0800(10) Uani 1 1 d . A 2
H18 H -0.3053 -0.2242 -0.4274 0.096 Uiso 1 1 calc R A 2
C19 C -0.1071(3) -0.2672(3) -0.39084(19) 0.0674(8) Uani 1 1 d . A 2
H19 H -0.0641 -0.2127 -0.3568 0.081 Uiso 1 1 calc R A 2
C20A C 0.6808(14) -0.5394(7) -0.1094(5) 0.1044(19) Uani 0.730(3) 1 d PDU A 1
H20A H 0.7328 -0.5961 -0.1142 0.125 Uiso 0.730(3) 1 calc PR A 1
H20B H 0.5813 -0.5450 -0.1495 0.125 Uiso 0.730(3) 1 calc PR A 1
C21A C 0.6986(7) -0.5378(4) -0.0318(3) 0.1011(18) Uani 0.730(3) 1 d PDU A 1
H21A H 0.6187 -0.5041 -0.0333 0.121 Uiso 0.730(3) 1 calc PR A 1
H21B H 0.7076 -0.6070 -0.0119 0.121 Uiso 0.730(3) 1 calc PR A 1
C22A C 0.8305(7) -0.4790(5) 0.0153(3) 0.111(2) Uani 0.730(3) 1 d PDU A 1
H22A H 0.9137 -0.5222 0.0329 0.133 Uiso 0.730(3) 1 calc PR A 1
H22B H 0.8334 -0.4482 0.0594 0.133 Uiso 0.730(3) 1 calc PR A 1
C23A C 0.8210(10) -0.3985(5) -0.0399(4) 0.0899(19) Uani 0.730(3) 1 d PDU A 1
H23A H 0.7760 -0.3367 -0.0360 0.108 Uiso 0.730(3) 1 calc PR A 1
H23B H 0.9148 -0.3809 -0.0297 0.108 Uiso 0.730(3) 1 calc PR A 1
C24A C 0.7253(7) -0.1816(4) -0.1603(4) 0.0873(19) Uani 0.730(3) 1 d PDU A 1
H24A H 0.7863 -0.1848 -0.1049 0.105 Uiso 0.730(3) 1 calc PR A 1
H24B H 0.6273 -0.1850 -0.1734 0.105 Uiso 0.730(3) 1 calc PR A 1
C25A C 0.7488(9) -0.0881(4) -0.1876(4) 0.105(2) Uani 0.730(3) 1 d PDU A 1
H25A H 0.8349 -0.0548 -0.1480 0.126 Uiso 0.730(3) 1 calc PR A 1
H25B H 0.6694 -0.0415 -0.2042 0.126 Uiso 0.730(3) 1 calc PR A 1
C26A C 0.7636(8) -0.1213(4) -0.2568(4) 0.0963(18) Uani 0.730(3) 1 d PDU A 1
H26A H 0.6723 -0.1237 -0.3046 0.116 Uiso 0.730(3) 1 calc PR A 1
H26B H 0.8279 -0.0769 -0.2627 0.116 Uiso 0.730(3) 1 calc PR A 1
C27A C 0.825(2) -0.2270(6) -0.2293(11) 0.0880(11) Uani 0.730(3) 1 d PDU A 1
H27A H 0.8067 -0.2706 -0.2720 0.106 Uiso 0.730(3) 1 calc PR A 1
H27B H 0.9266 -0.2234 -0.1932 0.106 Uiso 0.730(3) 1 calc PR A 1
C28A C 0.8332(4) -0.5144(4) -0.2292(3) 0.0748(11) Uani 0.730(3) 1 d PDU A 1
H28A H 0.8538 -0.5679 -0.1917 0.090 Uiso 0.730(3) 1 calc PR A 1
H28B H 0.9004 -0.4586 -0.2045 0.090 Uiso 0.730(3) 1 calc PR A 1
C29A C 0.8391(5) -0.5554(4) -0.2954(3) 0.0759(12) Uani 0.730(3) 1 d PDU A 1
H29A H 0.8756 -0.5040 -0.3152 0.091 Uiso 0.730(3) 1 calc PR A 1
H29B H 0.8995 -0.6158 -0.2806 0.091 Uiso 0.730(3) 1 calc PR A 1
C30A C 0.6902(5) -0.5821(4) -0.3538(3) 0.0742(12) Uani 0.730(3) 1 d PDU A 1
H30A H 0.6812 -0.6550 -0.3656 0.089 Uiso 0.730(3) 1 calc PR A 1
H30B H 0.6577 -0.5435 -0.4007 0.089 Uiso 0.730(3) 1 calc PR A 1
C31A C 0.6078(6) -0.5539(5) -0.3177(3) 0.0708(13) Uani 0.730(3) 1 d PDU A 1
H31A H 0.5156 -0.5263 -0.3556 0.085 Uiso 0.730(3) 1 calc PR A 1
H31B H 0.5941 -0.6132 -0.2935 0.085 Uiso 0.730(3) 1 calc PR A 1
C25B C 0.6765(17) -0.1051(13) -0.2288(13) 0.105(2) Uani 0.27 1 d PD A 2
H25C H 0.6559 -0.0397 -0.2138 0.126 Uiso 0.270(3) 1 calc PR A 2
H25D H 0.6098 -0.1167 -0.2831 0.126 Uiso 0.270(3) 1 calc PR A 2
C26B C 0.8310(17) -0.1111(13) -0.2088(12) 0.0963(18) Uani 0.27 1 d PDU A 2
H26C H 0.8492 -0.0674 -0.2412 0.116 Uiso 0.270(3) 1 calc PR A 2
H26D H 0.8987 -0.0966 -0.1551 0.116 Uiso 0.270(3) 1 calc PR A 2
C24B C 0.676(2) -0.1895(12) -0.1820(13) 0.0873(19) Uani 0.27 1 d PDU A 2
H24C H 0.7214 -0.1701 -0.1283 0.105 Uiso 0.270(3) 1 calc PR A 2
H24D H 0.5799 -0.2130 -0.2000 0.105 Uiso 0.270(3) 1 calc PR A 2
C27B C 0.826(6) -0.2230(14) -0.228(3) 0.0880(11) Uani 0.27 1 d PDU A 2
H27C H 0.7727 -0.2343 -0.2830 0.106 Uiso 0.270(3) 1 calc PR A 2
H27D H 0.9202 -0.2518 -0.2058 0.106 Uiso 0.270(3) 1 calc PR A 2
C34 C 0.8082(12) -0.4693(10) -0.2833(8) 0.0748(11) Uani 0.27 1 d PDU A 2
H34A H 0.8481 -0.5274 -0.2946 0.112 Uiso 0.270(3) 1 calc PR A 2
H34B H 0.8810 -0.4361 -0.2374 0.112 Uiso 0.270(3) 1 calc PR A 2
H34C H 0.7701 -0.4217 -0.3253 0.112 Uiso 0.270(3) 1 calc PR A 2
C32 C 0.8253(13) -0.5428(9) -0.1385(7) 0.085(3) Uani 0.270(3) 1 d PDU A 2
H32A H 0.8671 -0.5980 -0.1012 0.102 Uiso 0.270(3) 1 calc PR A 2
H32B H 0.9020 -0.4996 -0.1327 0.102 Uiso 0.270(3) 1 calc PR A 2
N2 N 0.6959(15) -0.5039(11) -0.2718(8) 0.0670(10) Uani 0.27 1 d PDU A 2
C33 C 0.7487(14) -0.5874(9) -0.2170(6) 0.078(3) Uani 0.270(3) 1 d PDU A 2
H33A H 0.8125 -0.6302 -0.2245 0.094 Uiso 0.270(3) 1 calc PR A 2
H33B H 0.6703 -0.6297 -0.2240 0.094 Uiso 0.270(3) 1 calc PR A 2
C35 C 0.5957(19) -0.5423(15) -0.3472(8) 0.0708(13) Uani 0.27 1 d PDU A 2
H35A H 0.6339 -0.6026 -0.3571 0.106 Uiso 0.270(3) 1 calc PR A 2
H35B H 0.5780 -0.4905 -0.3847 0.106 Uiso 0.270(3) 1 calc PR A 2
H35C H 0.5083 -0.5594 -0.3501 0.106 Uiso 0.270(3) 1 calc PR A 2
N3 N 0.7331(17) -0.4824(11) -0.1225(10) 0.0725(9) Uani 0.27 1 d PDU A 2
C36 C 0.658(4) -0.549(2) -0.0978(18) 0.1044(19) Uani 0.27 1 d PDU A 2
H36A H 0.7211 -0.5676 -0.0450 0.157 Uiso 0.270(3) 1 calc PR A 2
H36B H 0.6271 -0.6098 -0.1289 0.157 Uiso 0.270(3) 1 calc PR A 2
H36C H 0.5775 -0.5131 -0.1031 0.157 Uiso 0.270(3) 1 calc PR A 2
C37 C 0.826(3) -0.4286(18) -0.0512(12) 0.0899(19) Uani 0.27 1 d PDU A 2
H37A H 0.7703 -0.3842 -0.0394 0.135 Uiso 0.270(3) 1 calc PR A 2
H37B H 0.8933 -0.3883 -0.0565 0.135 Uiso 0.270(3) 1 calc PR A 2
H37C H 0.8756 -0.4776 -0.0105 0.135 Uiso 0.270(3) 1 calc PR A 2

loop_
_atom_site_aniso_label
_atom_site_aniso_U_11
_atom_site_aniso_U_22
_atom_site_aniso_U_33
_atom_site_aniso_U_23
_atom_site_aniso_U_13
_atom_site_aniso_U_12
Li1 0.068(3) 0.060(3) 0.071(3) 0.003(2) 0.044(3) 0.002(2)
O2A 0.0951(16) 0.0558(12) 0.0918(16) -0.0037(11) 0.0626(14) -0.0064(11)
O1A 0.100(2) 0.058(2) 0.077(2) 0.006(2) 0.0575(17) 0.009(2)
O3A 0.0624(14) 0.068(2) 0.0714(17) -0.0093(16) 0.0354(12) 0.0061(15)
N1 0.0599(13) 0.0518(12) 0.0669(14) 0.0019(10) 0.0405(12) 0.0028(10)
C1 0.0583(15) 0.0445(13) 0.0676(17) 0.0007(12) 0.0388(14) 0.0019(11)
C2 0.0600(16) 0.0600(17) 0.0758(19) 0.0057(14) 0.0434(15) 0.0021(13)
C3 0.074(2) 0.0669(18) 0.0748(19) 0.0085(15) 0.0524(17) 0.0024(15)
C4 0.0723(19) 0.0643(18) 0.0652(17) 0.0062(14) 0.0426(16) 0.0028(14)
C5 0.0617(16) 0.0521(15) 0.0642(17) 0.0034(12) 0.0357(14) 0.0023(12)
C6 0.0616(16) 0.0410(13) 0.0667(17) 0.0012(11) 0.0403(14) 0.0008(11)
C7 0.0604(16) 0.0432(13) 0.0666(17) 0.0008(11) 0.0394(14) 0.0021(11)
C8 0.0609(15) 0.0405(13) 0.0641(16) -0.0015(11) 0.0394(13) 0.0003(11)
C9 0.0645(17) 0.0497(15) 0.0701(18) -0.0038(12) 0.0440(15) 0.0012(12)
C10 0.0754(19) 0.0620(17) 0.0705(18) -0.0035(14) 0.0518(16) 0.0013(14)
C11 0.074(2) 0.072(2) 0.0648(18) -0.0028(15) 0.0420(16) 0.0075(15)
C12 0.0612(17) 0.0665(18) 0.0652(17) -0.0017(14) 0.0365(15) 0.0048(14)
C13 0.0584(15) 0.0468(14) 0.0646(16) -0.0027(12) 0.0378(13) 0.0008(11)
C14 0.0599(16) 0.0570(15) 0.0625(16) 0.0030(12) 0.0394(14) 0.0027(12)
C15 0.0655(18) 0.0572(16) 0.0649(17) 0.0011(13) 0.0390(15) 0.0010(13)
C16 0.0683(19) 0.0699(19) 0.0708(19) -0.0029(15) 0.0418(16) -0.0089(15)
C17 0.0585(17) 0.101(3) 0.0673(19) -0.0039(18) 0.0345(16) -0.0032(17)
C18 0.067(2) 0.094(3) 0.086(2) -0.0070(19) 0.0454(19) 0.0128(18)
C19 0.0656(18) 0.0650(18) 0.075(2) -0.0065(15) 0.0391(16) 0.0056(14)
C20A 0.180(6) 0.060(3) 0.099(4) 0.015(3) 0.092(3) 0.001(3)
C21A 0.158(5) 0.074(3) 0.105(4) 0.025(3) 0.093(4) 0.014(3)
C22A 0.151(5) 0.101(4) 0.081(3) 0.025(3) 0.060(4) 0.016(4)
C23A 0.090(3) 0.094(5) 0.074(3) 0.011(3) 0.034(2) 0.005(4)
C24A 0.105(5) 0.064(2) 0.109(5) -0.023(3) 0.067(4) -0.012(3)
C25A 0.129(6) 0.055(3) 0.145(6) -0.009(3) 0.081(5) -0.002(3)
C26A 0.121(5) 0.063(2) 0.136(5) 0.019(4) 0.089(4) 0.001(3)
C27A 0.092(3) 0.068(2) 0.130(3) -0.002(2) 0.076(3) -0.007(2)
C28A 0.063(2) 0.077(3) 0.082(3) -0.003(2) 0.036(2) 0.010(2)
C29A 0.075(3) 0.076(3) 0.095(3) -0.015(2) 0.058(3) -0.003(2)
C30A 0.088(3) 0.075(3) 0.075(3) -0.014(2) 0.054(2) -0.012(2)
C31A 0.074(2) 0.064(3) 0.081(4) -0.007(3) 0.045(3) 0.0027(19)
C25B 0.129(6) 0.055(3) 0.145(6) -0.009(3) 0.081(5) -0.002(3)
C26B 0.121(5) 0.063(2) 0.136(5) 0.019(4) 0.089(4) 0.001(3)
C24B 0.105(5) 0.064(2) 0.109(5) -0.023(3) 0.067(4) -0.012(3)
C27B 0.092(3) 0.068(2) 0.130(3) -0.002(2) 0.076(3) -0.007(2)
C34 0.063(2) 0.077(3) 0.082(3) -0.003(2) 0.036(2) 0.010(2)
C32 0.087(7) 0.060(6) 0.091(6) 0.010(5) 0.035(6) 0.017(5)
N2 0.0624(14) 0.068(2) 0.0714(17) -0.0093(16) 0.0354(12) 0.0061(15)
C33 0.080(7) 0.058(6) 0.090(6) 0.002(4) 0.040(5) 0.010(5)
C35 0.074(2) 0.064(3) 0.081(4) -0.007(3) 0.045(3) 0.0027(19)
N3 0.100(2) 0.058(2) 0.077(2) 0.006(2) 0.0575(17) 0.009(2)
C36 0.180(6) 0.060(3) 0.099(4) 0.015(3) 0.092(3) 0.001(3)
C37 0.090(3) 0.094(5) 0.074(3) 0.011(3) 0.034(2) 0.005(4)

loop_
_atom_type_symbol
_atom_type_description
_atom_type_scat_dispersion_real
_atom_type_scat_dispersion_imag
_atom_type_scat_source
Li Li 0.0008 0.0003 'International Tables Vol C Tables 4.2.6.8 and 6.1.1.4'
O O 0.0492 0.0322 'International Tables Vol C Tables 4.2.6.8 and 6.1.1.4'
N N 0.0311 0.0180 'International Tables Vol C Tables 4.2.6.8 and 6.1.1.4'
C C 0.0181 0.0091 'International Tables Vol C Tables 4.2.6.8 and 6.1.1.4'
H H 0.0000 0.0000 'International Tables Vol C Tables 4.2.6.8 and 6.1.1.4'

loop_
_geom_angle_atom_site_label_1
_geom_angle_atom_site_label_2
_geom_angle_atom_site_label_3
_geom_angle
O3A Li1 O2A 107.3(3)
O3A Li1 O1A 97.3(3)
O2A Li1 O1A 97.6(3)
O3A Li1 N1 118.9(3)
O2A Li1 N1 110.0(3)
O1A Li1 N1 122.9(3)
O3A Li1 N3 84.6(4)
O2A Li1 N3 109.0(5)
O1A Li1 N3 14.9(4)
N1 Li1 N3 124.1(5)
O3A Li1 N2 2.7(4)
O2A Li1 N2 109.9(4)
O1A Li1 N2 96.3(4)
N1 Li1 N2 117.8(5)
N3 Li1 N2 83.3(5)
C24A O2A C27A 108.6(5)
C24A O2A C27B 106.3(9)
C27A O2A C27B 2.3(14)
C24A O2A C24B 20.7(10)
C27A O2A C24B 114.1(9)
C27B O2A C24B 112.2(13)
C24A O2A Li1 115.7(3)
C27A O2A Li1 130.6(6)
C27B O2A Li1 132.8(15)
C24B O2A Li1 101.1(8)
C23A O1A C20A 111.6(5)
C23A O1A Li1 131.6(4)
C20A O1A Li1 112.8(5)
C31A O3A C28A 104.8(4)
C31A O3A Li1 128.8(4)
C28A O3A Li1 122.9(3)
C13 N1 C1 117.8(2)
C13 N1 Li1 122.1(2)
C1 N1 Li1 118.7(2)
N1 C1 C2 119.1(3)
N1 C1 C6 123.0(2)
C2 C1 C6 117.9(3)
C3 C2 C1 122.1(3)
C3 C2 H2 119.0
C1 C2 H2 119.0
C2 C3 C4 120.5(3)
C2 C3 H3 119.7
C4 C3 H3 119.7
C5 C4 C3 119.4(3)
C5 C4 H4 120.3
C3 C4 H4 120.3
C4 C5 C6 122.3(3)
C4 C5 H5 118.8
C6 C5 H5 118.8
C5 C6 C7 123.4(3)
C5 C6 C1 117.8(2)
C7 C6 C1 118.8(3)
C6 C7 C8 118.5(3)
C6 C7 C14 120.6(3)
C8 C7 C14 120.8(2)
C9 C8 C7 123.7(3)
C9 C8 C13 117.8(3)
C7 C8 C13 118.5(2)
C10 C9 C8 122.6(3)
C10 C9 H9 118.7
C8 C9 H9 118.7
C9 C10 C11 119.6(3)
C9 C10 H10 120.2
C11 C10 H10 120.2
C12 C11 C10 119.7(3)
C12 C11 H11 120.2
C10 C11 H11 120.2
C11 C12 C13 122.3(3)
C11 C12 H12 118.9
C13 C12 H12 118.9
N1 C13 C12 118.9(3)
N1 C13 C8 123.1(3)
C12 C13 C8 118.0(2)
C19 C14 C15 117.2(3)
C19 C14 C7 122.1(3)
C15 C14 C7 120.7(2)
C16 C15 C14 121.5(3)
C16 C15 H15 119.3
C14 C15 H15 119.3
C17 C16 C15 120.5(3)
C17 C16 H16 119.8
C15 C16 H16 119.8
C16 C17 C18 119.2(3)
C16 C17 H17 120.4
C18 C17 H17 120.4
C17 C18 C19 121.1(3)
C17 C18 H18 119.5
C19 C18 H18 119.5
C18 C19 C14 120.6(3)
C18 C19 H19 119.7
C14 C19 H19 119.7
O1A C20A C21A 103.3(6)
O1A C20A H20A 111.1
C21A C20A H20A 111.1
O1A C20A H20B 111.1
C21A C20A H20B 111.1
H20A C20A H20B 109.1
C22A C21A C20A 103.8(5)
C22A C21A H21A 111.0
C20A C21A H21A 111.0
C22A C21A H21B 111.0
C20A C21A H21B 111.0
H21A C21A H21B 109.0
C21A C22A C23A 102.4(5)
C21A C22A H22A 111.3
C23A C22A H22A 111.3
C21A C22A H22B 111.3
C23A C22A H22B 111.3
H22A C22A H22B 109.2
O1A C23A C22A 105.1(5)
O1A C23A H23A 110.7
C22A C23A H23A 110.7
O1A C23A H23B 110.7
C22A C23A H23B 110.7
H23A C23A H23B 108.8
O2A C24A C25A 109.6(5)
O2A C24A H24A 109.8
C25A C24A H24A 109.8
O2A C24A H24B 109.8
C25A C24A H24B 109.8
H24A C24A H24B 108.2
C24A C25A C26A 104.1(5)
C24A C25A H25A 110.9
C26A C25A H25A 110.9
C24A C25A H25B 110.9
C26A C25A H25B 110.9
H25A C25A H25B 109.0
C27A C26A C25A 98.8(6)
C27A C26A H26A 112.0
C25A C26A H26A 112.0
C27A C26A H26B 112.0
C25A C26A H26B 112.0
H26A C26A H26B 109.7
O2A C27A C26A 104.3(6)
O2A C27A H27A 110.9
C26A C27A H27A 110.9
O2A C27A H27B 110.9
C26A C27A H27B 110.9
H27A C27A H27B 108.9
O3A C28A C29A 103.9(4)
O3A C28A H28A 111.0
C29A C28A H28A 111.0
O3A C28A H28B 111.0
C29A C28A H28B 111.0
H28A C28A H28B 109.0
C30A C29A C28A 104.9(3)
C30A C29A H29A 110.8
C28A C29A H29A 110.8
C30A C29A H29B 110.8
C28A C29A H29B 110.8
H29A C29A H29B 108.8
C29A C30A C31A 104.7(4)
C29A C30A H30A 110.8
C31A C30A H30A 110.8
C29A C30A H30B 110.8
C31A C30A H30B 110.8
H30A C30A H30B 108.9
O3A C31A C30A 104.7(4)
O3A C31A H31A 110.8
C30A C31A H31A 110.8
O3A C31A H31B 110.8
C30A C31A H31B 110.8
H31A C31A H31B 108.9
C24B C25B C26B 99.9(14)
C24B C25B H25C 111.8
C26B C25B H25C 111.8
C24B C25B H25D 111.8
C26B C25B H25D 111.8
H25C C25B H25D 109.5
C27B C26B C25B 95.3(19)
C27B C26B H26C 112.7
C25B C26B H26C 112.7
C27B C26B H26D 112.7
C25B C26B H26D 112.7
H26C C26B H26D 110.2
O2A C24B C25B 101.3(12)
O2A C24B H24C 111.5
C25B C24B H24C 111.5
O2A C24B H24D 111.5
C25B C24B H24D 111.5
H24C C24B H24D 109.3
O2A C27B C26B 101.3(12)
O2A C27B H27C 111.5
C26B C27B H27C 111.5
O2A C27B H27D 111.5
C26B C27B H27D 111.5
H27C C27B H27D 109.3
N2 C34 H34A 109.5
N2 C34 H34B 109.5
H34A C34 H34B 109.5
N2 C34 H34C 109.5
H34A C34 H34C 109.5
H34B C34 H34C 109.5
N3 C32 C33 112.5(11)
N3 C32 H32A 109.1
C33 C32 H32A 109.1
N3 C32 H32B 109.1
C33 C32 H32B 109.1
H32A C32 H32B 107.8
C35 N2 C33 109.9(12)
C35 N2 C34 100.3(13)
C33 N2 C34 108.9(13)
C35 N2 Li1 121.8(12)
C33 N2 Li1 103.8(9)
C34 N2 Li1 111.8(10)
N2 C33 C32 108.2(11)
N2 C33 H33A 110.0
C32 C33 H33A 110.0
N2 C33 H33B 110.0
C32 C33 H33B 110.0
H33A C33 H33B 108.4
N2 C35 H35A 109.5
N2 C35 H35B 109.5
H35A C35 H35B 109.5
N2 C35 H35C 109.5
H35A C35 H35C 109.5
H35B C35 H35C 109.5
C37 N3 C32 106.0(15)
C37 N3 C36 99.8(19)
C32 N3 C36 110.2(18)
C37 N3 Li1 112.0(13)
C32 N3 Li1 102.6(10)
C36 N3 Li1 125.0(18)
N3 C36 H36A 109.5
N3 C36 H36B 109.5
H36A C36 H36B 109.5
N3 C36 H36C 109.5
H36A C36 H36C 109.5
H36B C36 H36C 109.5
N3 C37 H37A 109.5
N3 C37 H37B 109.5
H37A C37 H37B 109.5
N3 C37 H37C 109.5
H37A C37 H37C 109.5
H37B C37 H37C 109.5

loop_
_geom_bond_atom_site_label_1
_geom_bond_atom_site_label_2
_geom_bond_distance
Li1 O3A 1.896(6)
Li1 O2A 1.961(6)
Li1 O1A 1.985(7)
Li1 N1 2.070(6)
Li1 N3 2.113(18)
Li1 N2 2.282(16)
O2A C24A 1.422(5)
O2A C27A 1.427(6)
O2A C27B 1.431(10)
O2A C24B 1.431(10)
O1A C23A 1.438(6)
O1A C20A 1.450(6)
O3A C31A 1.435(5)
O3A C28A 1.452(5)
N1 C13 1.367(3)
N1 C1 1.370(4)
C1 C2 1.417(4)
C1 C6 1.440(4)
C2 C3 1.369(4)
C2 H2 0.9500
C3 C4 1.391(4)
C3 H3 0.9500
C4 C5 1.381(4)
C4 H4 0.9500
C5 C6 1.415(4)
C5 H5 0.9500
C6 C7 1.422(4)
C7 C8 1.425(4)
C7 C14 1.489(4)
C8 C9 1.413(4)
C8 C13 1.444(4)
C9 C10 1.374(4)
C9 H9 0.9500
C10 C11 1.399(4)
C10 H10 0.9500
C11 C12 1.385(4)
C11 H11 0.9500
C12 C13 1.406(4)
C12 H12 0.9500
C14 C19 1.393(4)
C14 C15 1.398(4)
C15 C16 1.377(4)
C15 H15 0.9500
C16 C17 1.369(5)
C16 H16 0.9500
C17 C18 1.371(5)
C17 H17 0.9500
C18 C19 1.384(5)
C18 H18 0.9500
C19 H19 0.9500
C20A C21A 1.523(7)
C20A H20A 0.9900
C20A H20B 0.9900
C21A C22A 1.502(7)
C21A H21A 0.9900
C21A H21B 0.9900
C22A C23A 1.533(8)
C22A H22A 0.9900
C22A H22B 0.9900
C23A H23A 0.9900
C23A H23B 0.9900
C24A C25A 1.445(7)
C24A H24A 0.9900
C24A H24B 0.9900
C25A C26A 1.598(7)
C25A H25A 0.9900
C25A H25B 0.9900
C26A C27A 1.536(9)
C26A H26A 0.9900
C26A H26B 0.9900
C27A H27A 0.9900
C27A H27B 0.9900
C28A C29A 1.516(5)
C28A H28A 0.9900
C28A H28B 0.9900
C29A C30A 1.512(6)
C29A H29A 0.9900
C29A H29B 0.9900
C30A C31A 1.513(6)
C30A H30A 0.9900
C30A H30B 0.9900
C31A H31A 0.9900
C31A H31B 0.9900
C25B C24B 1.488(10)
C25B C26B 1.564(10)
C25B H25C 0.9900
C25B H25D 0.9900
C26B C27B 1.531(10)
C26B H26C 0.9900
C26B H26D 0.9900
C24B H24C 0.9900
C24B H24D 0.9900
C27B H27C 0.9900
C27B H27D 0.9900
C34 N2 1.477(10)
C34 H34A 0.9800
C34 H34B 0.9800
C34 H34C 0.9800
C32 N3 1.481(9)
C32 C33 1.515(9)
C32 H32A 0.9900
C32 H32B 0.9900
N2 C35 1.466(10)
N2 C33 1.475(10)
C33 H33A 0.9900
C33 H33B 0.9900
C35 H35A 0.9800
C35 H35B 0.9800
C35 H35C 0.9800
N3 C37 1.479(10)
N3 C36 1.485(10)
C36 H36A 0.9800
C36 H36B 0.9800
C36 H36C 0.9800
C37 H37A 0.9800
C37 H37B 0.9800
C37 H37C 0.9800

loop_
_geom_torsion_atom_site_label_1
_geom_torsion_atom_site_label_2
_geom_torsion_atom_site_label_3
_geom_torsion_atom_site_label_4
_geom_torsion
O3A Li1 O2A C24A 177.6(4)
O1A Li1 O2A C24A -82.3(4)
N1 Li1 O2A C24A 46.9(5)
N3 Li1 O2A C24A -92.2(5)
N2 Li1 O2A C24A 178.1(5)
O3A Li1 O2A C27A 26.3(10)
O1A Li1 O2A C27A 126.4(10)
N1 Li1 O2A C27A -104.4(10)
N3 Li1 O2A C27A 116.5(10)
N2 Li1 O2A C27A 26.8(11)
O3A Li1 O2A C27B 27(3)
O1A Li1 O2A C27B 127(3)
N1 Li1 O2A C27B -104(3)
N3 Li1 O2A C27B 117(3)
N2 Li1 O2A C27B 28(3)
O3A Li1 O2A C24B 162.0(9)
O1A Li1 O2A C24B -97.9(9)
N1 Li1 O2A C24B 31.3(10)
N3 Li1 O2A C24B -107.8(10)
N2 Li1 O2A C24B 162.6(10)
O3A Li1 O1A C23A 136.4(6)
O2A Li1 O1A C23A 27.8(7)
N1 Li1 O1A C23A -92.0(7)
N3 Li1 O1A C23A 169(2)
N2 Li1 O1A C23A 138.9(7)
O3A Li1 O1A C20A -68.4(6)
O2A Li1 O1A C20A -177.0(6)
N1 Li1 O1A C20A 63.2(6)
N3 Li1 O1A C20A -36.1(18)
N2 Li1 O1A C20A -65.9(7)
O2A Li1 O3A C31A -149.3(4)
O1A Li1 O3A C31A 110.3(5)
N1 Li1 O3A C31A -23.8(6)
N3 Li1 O3A C31A 102.4(7)
N2 Li1 O3A C31A 42(10)
O2A Li1 O3A C28A 55.4(5)
O1A Li1 O3A C28A -45.0(5)
N1 Li1 O3A C28A -179.1(4)
N3 Li1 O3A C28A -52.9(6)
N2 Li1 O3A C28A -114(10)
O3A Li1 N1 C13 127.9(3)
O2A Li1 N1 C13 -107.9(3)
O1A Li1 N1 C13 5.9(5)
N3 Li1 N1 C13 23.7(6)
N2 Li1 N1 C13 125.1(5)
O3A Li1 N1 C1 -38.4(4)
O2A Li1 N1 C1 85.7(3)
O1A Li1 N1 C1 -160.5(3)
N3 Li1 N1 C1 -142.6(5)
N2 Li1 N1 C1 -41.2(5)
C13 N1 C1 C2 175.9(2)
Li1 N1 C1 C2 -17.2(4)
C13 N1 C1 C6 -3.9(4)
Li1 N1 C1 C6 163.0(3)
N1 C1 C2 C3 179.7(3)
C6 C1 C2 C3 -0.5(4)
C1 C2 C3 C4 0.8(5)
C2 C3 C4 C5 -0.1(5)
C3 C4 C5 C6 -1.0(5)
C4 C5 C6 C7 179.9(3)
C4 C5 C6 C1 1.3(4)
N1 C1 C6 C5 179.2(2)
C2 C1 C6 C5 -0.5(4)
N1 C1 C6 C7 0.5(4)
C2 C1 C6 C7 -179.2(2)
C5 C6 C7 C8 -176.3(2)
C1 C6 C7 C8 2.3(4)
C5 C6 C7 C14 5.9(4)
C1 C6 C7 C14 -175.5(2)
C6 C7 C8 C9 -179.0(2)
C14 C7 C8 C9 -1.3(4)
C6 C7 C8 C13 -1.7(4)
C14 C7 C8 C13 176.1(2)
C7 C8 C9 C10 179.1(3)
C13 C8 C9 C10 1.8(4)
C8 C9 C10 C11 0.4(4)
C9 C10 C11 C12 -1.1(5)
C10 C11 C12 C13 -0.6(5)
C1 N1 C13 C12 -176.5(2)
Li1 N1 C13 C12 17.0(4)
C1 N1 C13 C8 4.5(4)
Li1 N1 C13 C8 -161.9(3)
C11 C12 C13 N1 -176.3(3)
C11 C12 C13 C8 2.7(4)
C9 C8 C13 N1 175.7(3)
C7 C8 C13 N1 -1.8(4)
C9 C8 C13 C12 -3.3(4)
C7 C8 C13 C12 179.2(3)
C6 C7 C14 C19 -118.6(3)
C8 C7 C14 C19 63.7(4)
C6 C7 C14 C15 61.8(4)
C8 C7 C14 C15 -115.9(3)
C19 C14 C15 C16 0.7(4)
C7 C14 C15 C16 -179.7(3)
C14 C15 C16 C17 0.1(5)
C15 C16 C17 C18 -1.0(5)
C16 C17 C18 C19 1.2(6)
C17 C18 C19 C14 -0.3(5)
C15 C14 C19 C18 -0.6(5)
C7 C14 C19 C18 179.8(3)
C23A O1A C20A C21A 16.0(10)
Li1 O1A C20A C21A -144.3(6)
O1A C20A C21A C22A -33.1(9)
C20A C21A C22A C23A 37.0(8)
C20A O1A C23A C22A 7.1(9)
Li1 O1A C23A C22A 162.5(5)
C21A C22A C23A O1A -27.4(8)
C27A O2A C24A C25A 12.2(11)
C27B O2A C24A C25A 13(3)
C24B O2A C24A C25A -97(3)
Li1 O2A C24A C25A -145.1(5)
O2A C24A C25A C26A 12.5(8)
C24A C25A C26A C27A -30.1(10)
C24A O2A C27A C26A -32.6(14)
C27B O2A C27A C26A -43(79)
C24B O2A C27A C26A -11.2(18)
Li1 O2A C27A C26A 120.2(7)
C25A C26A C27A O2A 37.5(13)
C31A O3A C28A C29A 40.3(5)
Li1 O3A C28A C29A -159.4(4)
O3A C28A C29A C30A -24.3(5)
C28A C29A C30A C31A 0.5(6)
C28A O3A C31A C30A -40.2(5)
Li1 O3A C31A C30A 161.1(4)
C29A C30A C31A O3A 23.9(6)
C24B C25B C26B C27B 53(2)
C24A O2A C24B C25B 90(3)
C27A O2A C24B C25B 12(2)
C27B O2A C24B C25B 13(3)
Li1 O2A C24B C25B -132.6(13)
C26B C25B C24B O2A -41.4(18)
C24A O2A C27B C26B 0(4)
C27A O2A C27B C26B 170(82)
C24B O2A C27B C26B 21(4)
Li1 O2A C27B C26B 152.7(12)
C25B C26B C27B O2A -44(3)
O3A Li1 N2 C35 -109(11)
O2A Li1 N2 C35 -120.1(11)
O1A Li1 N2 C35 139.5(12)
N1 Li1 N2 C35 6.9(13)
N3 Li1 N2 C35 132.1(13)
O3A Li1 N2 C33 127(11)
O2A Li1 N2 C33 115.5(9)
O1A Li1 N2 C33 15.1(9)
N1 Li1 N2 C33 -117.5(9)
N3 Li1 N2 C33 7.7(10)
O3A Li1 N2 C34 10(9)
O2A Li1 N2 C34 -1.7(11)
O1A Li1 N2 C34 -102.2(9)
N1 Li1 N2 C34 125.2(9)
N3 Li1 N2 C34 -109.6(11)
C35 N2 C33 C32 -167.5(13)
C34 N2 C33 C32 83.5(14)
Li1 N2 C33 C32 -35.7(13)
N3 C32 C33 N2 62.8(16)
C33 C32 N3 C37 -169.3(15)
C33 C32 N3 C36 84(2)
C33 C32 N3 Li1 -51.6(13)
O3A Li1 N3 C37 133.0(16)
O2A Li1 N3 C37 26.6(16)
O1A Li1 N3 C37 -14.8(19)
N1 Li1 N3 C37 -105.5(16)
N2 Li1 N3 C37 135.3(16)
O3A Li1 N3 C32 19.7(9)
O2A Li1 N3 C32 -86.8(9)
O1A Li1 N3 C32 -128(3)
N1 Li1 N3 C32 141.2(8)
N2 Li1 N3 C32 22.0(10)
O3A Li1 N3 C36 -106.5(17)
O2A Li1 N3 C36 147.1(16)
O1A Li1 N3 C36 106(3)
N1 Li1 N3 C36 15.1(18)
N2 Li1 N3 C36 -104.1(17)
